data_4128065
loop_
_publ_author_name
'Castillo-Blas, Celia'
'L\'opez-Salas, Nieves'
'Guti\'errez, Mar\'ia C'
'Puente-Orench, In\'es'
'Guti\'errez-Puebla, Enrique'
'Ferrer, M. Luisa'
'Monge, M \'Angeles'
'G\'andara, Felipe'

_publ_section_title
;
 Encoding Metal-Cation Arrangements in Metal-Organic Frameworks for
 Programming the Composition of Electrocatalytically Active Multimetal
 Oxides.
;
_journal_issue 4
_journal_name_full 'Journal of the American Chemical Society'
_journal_page_first 1766
_journal_page_last 1774
_journal_paper_doi 10.1021/jacs.8b12860
_journal_volume 141
_journal_year 2019
_chemical_formula_moiety 'C17 H8 Ca0.04 Co0.06 F6 Mn0.46 O4 Zn0.44, 0.25(O2)'
_chemical_formula_sum 'C17 H8 Ca0.04 Co0.06 F6 Mn0.46 O4.5 Zn0.44'
_chemical_formula_weight 457.40
_space_group_crystal_system hexagonal
_space_group_IT_number 179
_space_group_name_Hall 'P 65 2 (0 0 1)'
_space_group_name_H-M_alt 'P 65 2 2'
_symmetry_space_group_name_Hall 'P 65 2 (0 0 1)'
_symmetry_space_group_name_H-M 'P 65 2 2'
_atom_sites_solution_hydrogens geom
_atom_sites_solution_primary direct
_audit_creation_date 2018-05-16
_audit_creation_method
;
Olex2 1.2
(compiled 2018.04.26 svn.r3504 for OlexSys, GUI svn.r5492)
;
_cell_angle_alpha 90
_cell_angle_beta 90
_cell_angle_gamma 120
_cell_formula_units_Z 12
_cell_length_a 21.2232(6)
_cell_length_b 21.2232(6)
_cell_length_c 15.1771(6)
_cell_measurement_reflns_used 9954
_cell_measurement_temperature 250
_cell_measurement_theta_max 65.526
_cell_measurement_theta_min 2.404
_cell_volume 5920.3(3)
_computing_cell_refinement 'SAINT v8.37A (Bruker, 2015)'
_computing_data_reduction 'SAINT v8.37A (Bruker, 2015)'
_computing_molecular_graphics 'Olex2 (Dolomanov et al., 2009)'
_computing_publication_material 'Olex2 (Dolomanov et al., 2009)'
_computing_structure_refinement 'XL (Sheldrick, 2008)'
_computing_structure_solution 'XS (Sheldrick, 2008)'
_diffrn_ambient_temperature 250
_diffrn_measured_fraction_theta_full 0.987
_diffrn_measured_fraction_theta_max 0.987
_diffrn_measurement_device_type 'Vantec 500'
_diffrn_measurement_method '\f and \w scans'
_diffrn_radiation_type CuK\a
_diffrn_radiation_wavelength 1.54178
_diffrn_reflns_av_R_equivalents 0.0776
_diffrn_reflns_av_unetI/netI 0.0374
_diffrn_reflns_Laue_measured_fraction_full 0.987
_diffrn_reflns_Laue_measured_fraction_max 0.987
_diffrn_reflns_limit_h_max 21
_diffrn_reflns_limit_h_min -24
_diffrn_reflns_limit_k_max 25
_diffrn_reflns_limit_k_min -24
_diffrn_reflns_limit_l_max 17
_diffrn_reflns_limit_l_min -17
_diffrn_reflns_number 33724
_diffrn_reflns_point_group_measured_fraction_full 0.988
_diffrn_reflns_point_group_measured_fraction_max 0.988
_diffrn_reflns_theta_full 65.737
_diffrn_reflns_theta_max 65.737
_diffrn_reflns_theta_min 2.404
_diffrn_standards_number 0
_exptl_absorpt_coefficient_mu 4.530
_exptl_absorpt_correction_T_max 1.0000
_exptl_absorpt_correction_T_min 0.5924
_exptl_absorpt_correction_type multi-scan
_exptl_absorpt_process_details
'SADABS-2016/2 (Bruker,2016/2) was used for absorption correction. wR2(int) was 0.1377 before and 0.0864 after correction. The Ratio of minimum to maximum transmission is 0.5924. The \l/2 correction factor is Not present.'
_exptl_crystal_colour 'bluish violet'
_exptl_crystal_colour_modifier bluish
_exptl_crystal_colour_primary violet
_exptl_crystal_density_diffrn 1.540
_exptl_crystal_description needle
_exptl_crystal_F_000 2725
_exptl_crystal_size_max 0.14
_exptl_crystal_size_mid 0.06
_exptl_crystal_size_min 0.06
_refine_diff_density_max 0.834
_refine_diff_density_min -0.586
_refine_diff_density_rms 0.134
_refine_ls_abs_structure_details
;
 Flack x determined using 1128 quotients [(I+)-(I-)]/[(I+)+(I-)]
 (Parsons, Flack and Wagner, Acta Cryst. B69 (2013) 249-259).
;
_refine_ls_abs_structure_Flack 0.033(6)
_refine_ls_extinction_method none
_refine_ls_goodness_of_fit_ref 1.064
_refine_ls_hydrogen_treatment constr
_refine_ls_matrix_type full
_refine_ls_number_parameters 266
_refine_ls_number_reflns 3391
_refine_ls_number_restraints 0
_refine_ls_restrained_S_all 1.064
_refine_ls_R_factor_all 0.0706
_refine_ls_R_factor_gt 0.0589
_refine_ls_shift/su_max 0.000
_refine_ls_shift/su_mean 0.000
_refine_ls_structure_factor_coef Fsqd
_refine_ls_weighting_details 'w=1/[\s^2^(Fo^2^)+(0.1486P)^2^+4.1297P] where P=(Fo^2^+2Fc^2^)/3'
_refine_ls_weighting_scheme calc
_refine_ls_wR_factor_gt 0.1717
_refine_ls_wR_factor_ref 0.1950
_reflns_Friedel_coverage 0.701
_reflns_Friedel_fraction_full 0.989
_reflns_Friedel_fraction_max 0.989
_reflns_number_gt 3050
_reflns_number_total 3391
_reflns_threshold_expression 'I > 2\s(I)'
_cod_data_source_file Zn0.46Mn0.34Co0.17Ca0.15(hfipbb).cif
_cod_data_source_block 1
_cod_original_cell_volume 5920.3(4)
_cod_original_formula_sum 'C17 H8 Ca0.04 Co0.06 F6 Mn0.46 O4.50 Zn0.44'
_cod_database_code 4128065
_shelx_shelxl_version_number 2014/7
_shelx_space_group_comment
;
The symmetry employed for this shelxl refinement is uniquely defined
by the following loop, which should always be used as a source of
symmetry information in preference to the above space-group names.
They are only intended as comments.
;
_shelx_estimated_absorpt_t_max 0.773
_shelx_estimated_absorpt_t_min 0.570
_olex2_refinement_description
;
1. Fixed Uiso
 At 1.2 times of:
  All C(H) groups
2. Uiso/Uaniso restraints and constraints
Uanis(Zn01) = Uanis(Co01)
Uanis(Mn02) = Uanis(Ca02)
3. Others
 Sof(Co01)=0.5*(1-FVAR(2))
 Sof(Zn01)=0.5*FVAR(2)
 Sof(Ca02)=0.5*(1-FVAR(3))
 Sof(Mn02)=0.5*FVAR(3)
 Fixed Sof: O1(0.25) O0AA(0.25)
4.a Aromatic/amide H refined with riding coordinates:
 C00G(H00G), C00H(H00H), C00J(H00J), C00L(H00L), C00M(H00M), C00P(H00P),
 C00Q(H00Q), C00R(H00R)
;
_olex2_submission_special_instructions 'No special instructions were received'

loop_
_space_group_symop_operation_xyz
'x, y, z'
'-y, x-y, z+2/3'
'-x+y, -x, z+1/3'
'-x, -y, z+1/2'
'y, -x+y, z+1/6'
'x-y, x, z+5/6'
'y, x, -z+2/3'
'x-y, -y, -z'
'-x, -x+y, -z+1/3'
'-y, -x, -z+1/6'
'-x+y, y, -z+1/2'
'x, x-y, -z+5/6'

loop_
_atom_site_label
_atom_site_type_symbol
_atom_site_fract_x
_atom_site_fract_y
_atom_site_fract_z
_atom_site_U_iso_or_equiv
_atom_site_adp_type
_atom_site_occupancy
_atom_site_site_symmetry_order
_atom_site_calc_flag
_atom_site_refinement_flags_posn
_atom_site_refinement_flags_adp
_atom_site_refinement_flags_occupancy
_atom_site_disorder_assembly
_atom_site_disorder_group
Zn01 Zn 1.28252(16) 0.71748(16) 0.0833 0.0258(5) Uani 0.88(2) 2 d S T P A 1
Mn02 Mn 1.3251(2) 0.6502(4) 0.2500 0.0231(10) Uani 0.92(4) 2 d S T P B 1
O003 O 0.7443(3) 0.3741(3) 0.5210(4) 0.0314(12) Uani 1 1 d . . . . .
O004 O 0.7330(3) 0.4246(3) 0.6460(4) 0.0361(14) Uani 1 1 d . . . . .
F005 F 0.9061(3) 0.7042(4) 0.3169(5) 0.0657(19) Uani 1 1 d . . . . .
O006 O 1.2310(3) 0.6558(3) 0.2761(4) 0.0382(14) Uani 1 1 d . . . . .
F007 F 1.0478(4) 0.7379(4) 0.5720(5) 0.069(2) Uani 1 1 d . . . . .
F008 F 0.9884(4) 0.7943(3) 0.5555(6) 0.080(3) Uani 1 1 d . . . . .
F009 F 0.8893(4) 0.7481(4) 0.4353(6) 0.080(3) Uani 1 1 d . . . . .
O00A O 1.2039(4) 0.7012(4) 0.1583(4) 0.0456(16) Uani 1 1 d . . . . .
F00B F 0.9849(4) 0.8126(4) 0.3573(6) 0.078(2) Uani 1 1 d . . . . .
F00C F 1.0839(4) 0.8249(4) 0.4786(6) 0.084(3) Uani 1 1 d . . . . .
C00D C 0.9207(4) 0.6396(5) 0.4764(6) 0.0355(19) Uani 1 1 d . . . . .
C00E C 1.1958(4) 0.6803(4) 0.2379(6) 0.037(2) Uani 1 1 d . . . . .
C00F C 0.7594(4) 0.4302(4) 0.5704(6) 0.0329(18) Uani 1 1 d . . . . .
C00G C 0.8346(5) 0.5637(5) 0.5884(7) 0.0378(19) Uani 1 1 d . . . . .
H00G H 0.8134 0.5592 0.6434 0.045 Uiso 1 1 calc R . . . .
C00H C 0.8965(5) 0.5781(5) 0.4239(6) 0.0367(19) Uani 1 1 d . . . . .
H00H H 0.9161 0.5824 0.3679 0.044 Uiso 1 1 calc R . . . .
C00I C 0.8132(4) 0.5026(5) 0.5359(5) 0.0316(17) Uani 1 1 d . . . . .
C00J C 1.1020(5) 0.7191(5) 0.2488(7) 0.043(2) Uani 1 1 d . . . . .
H00J H 1.1128 0.7362 0.1912 0.052 Uiso 1 1 calc R . . . .
C00K C 1.1371(4) 0.6846(5) 0.2870(6) 0.0322(17) Uani 1 1 d . . . . .
C00L C 1.0673(5) 0.6674(5) 0.4187(7) 0.042(2) Uani 1 1 d . . . . .
H00L H 1.0544 0.6487 0.4754 0.050 Uiso 1 1 calc R . . . .
C00M C 0.8435(4) 0.5104(5) 0.4541(6) 0.0347(18) Uani 1 1 d . . . . .
H00M H 0.8283 0.4697 0.4183 0.042 Uiso 1 1 calc R . . . .
C00N C 1.0342(5) 0.7025(5) 0.3817(6) 0.039(2) Uani 1 1 d . . . . .
C00O C 0.9798(5) 0.7131(5) 0.4384(7) 0.041(2) Uani 1 1 d . . . . .
C00P C 1.1189(5) 0.6591(5) 0.3741(7) 0.040(2) Uani 1 1 d . . . . .
H00P H 1.1419 0.6368 0.4013 0.048 Uiso 1 1 calc R . . . .
C00Q C 0.8878(5) 0.6316(5) 0.5584(6) 0.040(2) Uani 1 1 d . . . . .
H00Q H 0.9017 0.6724 0.5935 0.048 Uiso 1 1 calc R . . . .
C00R C 1.0517(5) 0.7277(6) 0.2964(8) 0.048(2) Uani 1 1 d . . . . .
H00R H 1.0290 0.7509 0.2705 0.058 Uiso 1 1 calc R . . . .
C00S C 1.0254(6) 0.7685(6) 0.5132(10) 0.066(4) Uani 1 1 d . . . . .
C00T C 0.9401(6) 0.7456(6) 0.3865(10) 0.059(3) Uani 1 1 d . . . . .
Co01 Co 1.2839(14) 0.7161(14) 0.0833 0.0258(5) Uani 0.12(2) 2 d S T P A 2
Ca02 Ca 1.316(2) 0.632(4) 0.2500 0.0231(10) Uani 0.08(4) 2 d S T P A 2
O1 O 0.967(4) 0.459(4) 0.150(6) 0.15(2) Uiso 0.25 1 d . . . . .
O0AA O 0.976(5) 0.491(4) 0.215(5) 0.15(2) Uiso 0.25 1 d . . . . .

loop_
_atom_site_aniso_label
_atom_site_aniso_U_11
_atom_site_aniso_U_22
_atom_site_aniso_U_33
_atom_site_aniso_U_23
_atom_site_aniso_U_13
_atom_site_aniso_U_12
Zn01 0.0264(7) 0.0264(7) 0.0273(8) 0.0030(5) 0.0030(5) 0.0153(6)
Mn02 0.0214(10) 0.024(2) 0.0249(10) 0.000 -0.0029(6) 0.0119(12)
O003 0.029(3) 0.022(3) 0.042(3) -0.003(2) -0.005(2) 0.011(2)
O004 0.041(3) 0.024(3) 0.040(4) 0.001(2) 0.008(3) 0.014(2)
F005 0.048(3) 0.070(4) 0.089(5) 0.028(4) 0.011(3) 0.037(3)
O006 0.034(3) 0.040(3) 0.040(4) -0.001(2) 0.008(2) 0.019(3)
F007 0.045(3) 0.068(4) 0.072(5) -0.030(4) 0.000(3) 0.011(3)
F008 0.060(4) 0.042(3) 0.113(6) -0.024(3) 0.041(4) 0.007(3)
F009 0.053(4) 0.070(4) 0.135(7) 0.031(4) 0.048(4) 0.045(3)
O00A 0.040(3) 0.060(4) 0.038(4) -0.001(3) 0.008(3) 0.026(3)
F00B 0.067(4) 0.044(3) 0.129(7) 0.032(4) 0.049(4) 0.033(3)
F00C 0.057(4) 0.038(3) 0.110(6) -0.019(4) 0.042(4) -0.011(3)
C00D 0.023(4) 0.031(4) 0.051(5) 0.000(4) 0.011(3) 0.013(3)
C00E 0.027(4) 0.029(4) 0.049(6) -0.012(4) -0.002(3) 0.010(3)
C00F 0.024(4) 0.029(4) 0.045(5) -0.001(3) -0.005(3) 0.013(3)
C00G 0.038(4) 0.032(4) 0.042(5) -0.002(4) 0.010(4) 0.016(4)
C00H 0.036(4) 0.030(4) 0.037(5) 0.004(4) 0.012(4) 0.010(3)
C00I 0.023(4) 0.040(4) 0.030(4) 0.000(3) 0.000(3) 0.014(3)
C00J 0.037(5) 0.046(5) 0.049(5) 0.008(5) 0.017(4) 0.021(4)
C00K 0.023(4) 0.029(4) 0.039(4) -0.001(3) 0.006(3) 0.009(3)
C00L 0.031(4) 0.042(5) 0.050(6) 0.006(4) 0.013(4) 0.016(4)
C00M 0.026(4) 0.030(4) 0.044(5) -0.005(3) -0.001(3) 0.010(3)
C00N 0.027(4) 0.029(4) 0.052(6) -0.003(4) 0.013(4) 0.007(3)
C00O 0.027(4) 0.032(4) 0.060(6) -0.001(4) 0.012(4) 0.011(4)
C00P 0.030(4) 0.035(4) 0.052(6) 0.002(4) 0.002(4) 0.016(4)
C00Q 0.035(4) 0.028(4) 0.048(6) -0.009(4) 0.008(4) 0.009(4)
C00R 0.035(5) 0.042(5) 0.069(7) 0.014(5) 0.015(4) 0.020(4)
C00S 0.046(6) 0.034(5) 0.094(10) -0.012(6) 0.032(6) 0.002(5)
C00T 0.044(6) 0.039(5) 0.101(10) 0.018(6) 0.033(6) 0.025(5)
Co01 0.0264(7) 0.0264(7) 0.0273(8) 0.0030(5) 0.0030(5) 0.0153(6)
Ca02 0.0214(10) 0.024(2) 0.0249(10) 0.000 -0.0029(6) 0.0119(12)

loop_
_atom_type_symbol
_atom_type_description
_atom_type_scat_dispersion_real
_atom_type_scat_dispersion_imag
_atom_type_scat_source
C C 0.0181 0.0091 'International Tables Vol C Tables 4.2.6.8 and 6.1.1.4'
H H 0.0000 0.0000 'International Tables Vol C Tables 4.2.6.8 and 6.1.1.4'
Ca Ca 0.3641 1.2855 'International Tables Vol C Tables 4.2.6.8 and 6.1.1.4'
Co Co -2.3653 3.6143 'International Tables Vol C Tables 4.2.6.8 and 6.1.1.4'
F F 0.0727 0.0534 'International Tables Vol C Tables 4.2.6.8 and 6.1.1.4'
Mn Mn -0.5299 2.8052 'International Tables Vol C Tables 4.2.6.8 and 6.1.1.4'
O O 0.0492 0.0322 'International Tables Vol C Tables 4.2.6.8 and 6.1.1.4'
Zn Zn -1.5491 0.6778 'International Tables Vol C Tables 4.2.6.8 and 6.1.1.4'

loop_
_geom_angle_atom_site_label_1
_geom_angle_atom_site_label_2
_geom_angle_atom_site_label_3
_geom_angle
_geom_angle_site_symmetry_1
_geom_angle_site_symmetry_3
O003 Zn01 O003 105.7(4) 4_764 7_655
O00A Zn01 O003 114.4(3) . 7_655
O00A Zn01 O003 114.4(3) 10_775 4_764
O00A Zn01 O003 108.2(3) 10_775 7_655
O00A Zn01 O003 108.2(3) . 4_764
O00A Zn01 O00A 106.0(5) 10_775 .
O003 Mn02 O003 85.0(4) 6_654 7_655
O004 Mn02 O003 88.8(2) 8_666 6_654
O004 Mn02 O003 88.8(2) 4_764 7_655
O004 Mn02 O003 165.6(2) 4_764 6_654
O004 Mn02 O003 165.6(2) 8_666 7_655
O004 Mn02 O004 100.0(4) 4_764 8_666
O006 Mn02 O003 79.6(3) 11_755 7_655
O006 Mn02 O003 96.2(3) 11_755 6_654
O006 Mn02 O003 79.6(3) . 6_654
O006 Mn02 O003 96.2(3) . 7_655
O006 Mn02 O004 88.2(3) 11_755 8_666
O006 Mn02 O004 88.2(3) . 4_764
O006 Mn02 O004 95.4(3) 11_755 4_764
O006 Mn02 O004 95.4(3) . 8_666
O006 Mn02 O006 174.4(5) . 11_755
Zn01 O003 Mn02 97.1(2) 4_765 5_565
C00F O003 Zn01 116.2(5) . 4_765
C00F O003 Mn02 124.0(5) . 5_565
C00F O003 Co01 115.7(8) . 4_765
C00F O003 Ca02 122.1(6) . 5_565
Co01 O003 Ca02 94.1(8) 4_765 5_565
C00F O004 Mn02 144.0(6) . 4_765
C00F O004 Ca02 151.3(19) . 4_765
C00E O006 Mn02 136.3(6) . .
C00E O006 Ca02 139.9(9) . .
C00E O00A Zn01 125.9(6) . .
C00E O00A Co01 124.9(12) . .
C00H C00D C00O 117.9(8) . .
C00H C00D C00Q 118.0(8) . .
C00Q C00D C00O 124.1(8) . .
O006 C00E O00A 125.7(8) . .
O006 C00E C00K 119.1(9) . .
O006 C00E Ca02 25.6(5) . .
O00A C00E C00K 115.2(8) . .
O00A C00E Ca02 100.1(6) . .
C00K C00E Ca02 144.7(8) . .
O003 C00F C00I 117.1(8) . .
O003 C00F Ca02 106.1(14) . 4_765
O004 C00F O003 123.0(7) . .
O004 C00F C00I 119.9(7) . .
O004 C00F Ca02 17.5(13) . 4_765
C00I C00F Ca02 136.0(14) . 4_765
C00I C00G H00G 120.1 . .
C00Q C00G H00G 120.1 . .
C00Q C00G C00I 119.7(8) . .
C00D C00H H00H 119.6 . .
C00M C00H C00D 120.8(8) . .
C00M C00H H00H 119.6 . .
C00G C00I C00F 119.3(8) . .
C00M C00I C00F 121.2(8) . .
C00M C00I C00G 119.5(8) . .
C00K C00J H00J 119.9 . .
C00R C00J H00J 119.9 . .
C00R C00J C00K 120.1(10) . .
C00J C00K C00E 120.2(8) . .
C00J C00K C00P 118.3(8) . .
C00P C00K C00E 121.4(8) . .
C00N C00L H00L 119.2 . .
C00P C00L H00L 119.2 . .
C00P C00L C00N 121.7(9) . .
C00H C00M H00M 119.6 . .
C00I C00M C00H 120.8(8) . .
C00I C00M H00M 119.6 . .
C00L C00N C00O 118.3(9) . .
C00L C00N C00R 118.8(8) . .
C00R C00N C00O 123.0(9) . .
C00D C00O C00S 111.8(8) . .
C00D C00O C00T 107.0(7) . .
C00N C00O C00D 110.5(7) . .
C00N C00O C00S 106.7(7) . .
C00N C00O C00T 113.3(8) . .
C00T C00O C00S 107.6(9) . .
C00K C00P H00P 120.1 . .
C00L C00P C00K 119.9(9) . .
C00L C00P H00P 120.1 . .
C00D C00Q H00Q 119.4 . .
C00G C00Q C00D 121.1(8) . .
C00G C00Q H00Q 119.4 . .
C00J C00R C00N 121.3(10) . .
C00J C00R H00R 119.4 . .
C00N C00R H00R 119.4 . .
F007 C00S F008 107.9(11) . .
F007 C00S F00C 107.7(11) . .
F007 C00S C00O 110.9(9) . .
F008 C00S F00C 107.4(9) . .
F008 C00S C00O 112.9(11) . .
F00C C00S C00O 109.8(11) . .
F005 C00T C00O 110.3(8) . .
F009 C00T F005 106.5(10) . .
F009 C00T C00O 111.5(10) . .
F00B C00T F005 107.6(11) . .
F00B C00T F009 107.7(9) . .
F00B C00T C00O 112.9(9) . .
O003 Co01 O003 108(3) 4_764 7_655
O003 Co01 Ca02 83.5(18) 7_655 2_754
O003 Co01 Ca02 50.6(12) 7_655 .
O003 Co01 Ca02 83.5(18) 4_764 .
O003 Co01 Ca02 50.6(12) 4_764 2_754
O00A Co01 O003 114.4(3) 10_775 4_764
O00A Co01 O003 114.4(3) . 7_655
O00A Co01 O003 108.2(3) . 4_764
O00A Co01 O003 108.2(3) 10_775 7_655
O00A Co01 O00A 104(2) 10_775 .
O00A Co01 Ca02 157.3(12) 10_775 .
O00A Co01 Ca02 82.2(6) 10_775 2_754
O00A Co01 Ca02 157.3(12) . 2_754
O00A Co01 Ca02 82.2(6) . .
Ca02 Co01 Ca02 100.9(16) 2_754 .
O003 Ca02 O003 75(2) 6_654 7_655
O003 Ca02 C00E 76.1(12) 7_655 .
O003 Ca02 C00E 78.4(13) 6_654 .
O003 Ca02 C00E 78.4(13) 7_655 11_755
O003 Ca02 C00E 76.1(12) 6_654 11_755
O003 Ca02 C00F 145(2) 7_655 8_666
O003 Ca02 C00F 76.3(4) 6_654 8_666
O003 Ca02 C00F 76.3(4) 7_655 4_764
O003 Ca02 C00F 145(2) 6_654 4_764
O003 Ca02 Co01 95(2) 6_654 .
O003 Ca02 Co01 95(2) 7_655 3_775
O003 Ca02 Co01 35.3(5) 6_654 3_775
O003 Ca02 Co01 35.3(5) 7_655 .
O004 Ca02 O003 156(3) 8_666 7_655
O004 Ca02 O003 86.2(9) 4_764 7_655
O004 Ca02 O003 156(3) 4_764 6_654
O004 Ca02 O003 86.2(9) 8_666 6_654
O004 Ca02 O004 115(4) 8_666 4_764
O004 Ca02 O006 92.4(7) 4_764 .
O004 Ca02 O006 100.2(8) 8_666 .
O004 Ca02 O006 92.4(7) 8_666 11_755
O004 Ca02 O006 100.2(8) 4_764 11_755
O004 Ca02 C00E 83.4(2) 8_666 11_755
O004 Ca02 C00E 114.4(6) 8_666 .
O004 Ca02 C00E 114.4(6) 4_764 11_755
O004 Ca02 C00E 83.4(2) 4_764 .
O004 Ca02 C00F 11.2(6) 4_764 4_764
O004 Ca02 C00F 126(3) 8_666 4_764
O004 Ca02 C00F 11.2(6) 8_666 8_666
O004 Ca02 C00F 126(3) 4_764 8_666
O004 Ca02 Co01 61.8(8) 4_764 .
O004 Ca02 Co01 165.0(11) 8_666 .
O004 Ca02 Co01 61.8(8) 8_666 3_775
O004 Ca02 Co01 165.0(11) 4_764 3_775
O006 Ca02 O003 88.1(19) . 7_655
O006 Ca02 O003 73.1(16) 11_755 7_655
O006 Ca02 O003 73.1(15) . 6_654
O006 Ca02 O003 88.1(19) 11_755 6_654
O006 Ca02 O006 156(4) 11_755 .
O006 Ca02 C00E 14.5(4) . .
O006 Ca02 C00E 14.6(4) 11_755 11_755
O006 Ca02 C00E 149(3) . 11_755
O006 Ca02 C00E 149(3) 11_755 .
O006 Ca02 C00F 86.9(5) 11_755 8_666
O006 Ca02 C00F 101.8(5) . 8_666
O006 Ca02 C00F 86.9(5) . 4_764
O006 Ca02 C00F 101.8(5) 11_755 4_764
O006 Ca02 Co01 66.1(11) 11_755 3_775
O006 Ca02 Co01 102.6(16) 11_755 .
O006 Ca02 Co01 102.6(16) . 3_775
O006 Ca02 Co01 66.1(11) . .
C00E Ca02 C00E 148(3) 11_755 .
C00E Ca02 Co01 111.4(15) . 3_775
C00E Ca02 Co01 51.6(9) 11_755 3_775
C00E Ca02 Co01 51.6(9) . .
C00E Ca02 Co01 111.4(15) 11_755 .
C00F Ca02 C00E 76.2(2) 4_764 .
C00F Ca02 C00E 116.3(3) 8_666 .
C00F Ca02 C00E 76.2(2) 8_666 11_755
C00F Ca02 C00E 116.3(3) 4_764 11_755
C00F Ca02 C00F 137(3) 8_666 4_764
C00F Ca02 Co01 167.0(13) 4_764 3_775
C00F Ca02 Co01 50.6(4) 8_666 3_775
C00F Ca02 Co01 50.6(4) 4_764 .
C00F Ca02 Co01 167.0(13) 8_666 .
Co01 Ca02 Co01 125(2) 3_775 .
O0AA O1 O1 62(7) . 9_765
O0AA O1 O1 53(5) 9_765 9_765
O0AA O1 O0AA 88(9) . 9_765
O1 O0AA O1 65(8) . 9_765
O1 O0AA O0AA 49(5) . 9_765
O1 O0AA O0AA 43(5) 9_765 9_765

loop_
_geom_bond_atom_site_label_1
_geom_bond_atom_site_label_2
_geom_bond_distance
_geom_bond_site_symmetry_2
Zn01 O003 1.974(6) 4_764
Zn01 O003 1.974(7) 7_655
Zn01 O00A 1.903(7) 10_775
Zn01 O00A 1.902(7) .
Mn02 O003 2.345(8) 6_654
Mn02 O003 2.345(8) 7_655
Mn02 O004 2.139(7) 4_764
Mn02 O004 2.139(7) 8_666
Mn02 O006 2.097(6) 11_755
Mn02 O006 2.097(6) .
O003 Zn01 1.974(7) 4_765
O003 Mn02 2.345(8) 5_565
O003 C00F 1.303(10) .
O003 Co01 1.94(3) 4_765
O003 Ca02 2.60(6) 5_565
O004 Mn02 2.139(7) 4_765
O004 C00F 1.257(11) .
O004 Ca02 1.94(4) 4_765
F005 C00T 1.333(15) .
O006 C00E 1.246(11) .
O006 Ca02 2.139(17) .
F007 C00S 1.325(17) .
F008 C00S 1.326(13) .
F009 C00T 1.330(12) .
O00A C00E 1.268(12) .
O00A Co01 1.93(3) .
F00B C00T 1.330(12) .
F00C C00S 1.328(12) .
C00D C00H 1.390(13) .
C00D C00O 1.543(12) .
C00D C00Q 1.395(13) .
C00E C00K 1.494(11) .
C00E Ca02 3.19(2) .
C00F C00I 1.478(12) .
C00F Ca02 3.10(3) 4_765
C00G H00G 0.9300 .
C00G C00I 1.391(12) .
C00G C00Q 1.390(13) .
C00H H00H 0.9300 .
C00H C00M 1.388(12) .
C00I C00M 1.370(12) .
C00J H00J 0.9300 .
C00J C00K 1.404(14) .
C00J C00R 1.374(14) .
C00K C00P 1.407(14) .
C00L H00L 0.9300 .
C00L C00N 1.376(14) .
C00L C00P 1.371(13) .
C00M H00M 0.9300 .
C00N C00O 1.543(12) .
C00N C00R 1.379(15) .
C00O C00S 1.570(16) .
C00O C00T 1.546(15) .
C00P H00P 0.9300 .
C00Q H00Q 0.9300 .
C00R H00R 0.9300 .
Co01 O003 1.94(3) 4_764
Co01 O003 1.94(3) 7_655
Co01 O00A 1.93(3) 10_775
Co01 Ca02 3.36(5) .
Co01 Ca02 3.36(5) 2_754
Ca02 O003 2.60(6) 6_654
Ca02 O003 2.60(6) 7_655
Ca02 O004 1.94(4) 4_764
Ca02 O004 1.94(4) 8_666
Ca02 O006 2.139(17) 11_755
Ca02 C00E 3.19(2) 11_755
Ca02 C00F 3.10(3) 4_764
Ca02 C00F 3.10(3) 8_666
Ca02 Co01 3.36(5) 3_775
O1 O1 1.31(15) 9_765
O1 O0AA 1.28(9) 9_765
O1 O0AA 1.16(9) .
O0AA O1 1.28(9) 9_765
O0AA O0AA 1.69(15) 9_765
